data_4516809
loop_
_publ_author_name
'Konishi, Yohei'
'Tao, Wen-jie'
'Yasuda, Hina'
'Ito, Shingo'
'Oishi, Yasuo'
'Ohtaki, Hisashi'
'Tanna, Akio'
'Tayano, Takao'
'Nozaki, Kyoko'

_publ_section_title
;
 Nickel-Catalyzed Propylene/Polar Monomer Copolymerization
;
_journal_issue 2
_journal_name_full 'ACS Macro Letters'
_journal_page_first 213
_journal_paper_doi 10.1021/acsmacrolett.7b00904
_journal_volume 7
_journal_year 2018
_chemical_formula_moiety 'C31 H30 F6 N Ni O P'
_chemical_formula_sum 'C31 H30 F6 N Ni O P'
_chemical_formula_weight 636.24
_space_group_crystal_system monoclinic
_space_group_IT_number 14
_space_group_name_Hall '-P 2yn'
_space_group_name_H-M_alt 'P 1 21/n 1'
_atom_sites_solution_hydrogens geom
_audit_creation_method SHELXL-2016/6
_cell_angle_alpha 90
_cell_angle_beta 107.833(5)
_cell_angle_gamma 90
_cell_formula_units_Z 4
_cell_length_a 10.985(3)
_cell_length_b 22.319(6)
_cell_length_c 12.259(4)
_cell_measurement_reflns_used 9294
_cell_measurement_temperature 93
_cell_measurement_theta_max 31.0
_cell_measurement_theta_min 2.0
_cell_volume 2861.2(14)
_computing_cell_refinement 'RIGAKU CrystalClear'
_computing_data_collection 'RIGAKU CrystalClear'
_computing_data_reduction 'RIGAKU CrystalClear'
_computing_molecular_graphics Mercury
_computing_publication_material 'Yadokari-XG (Wakita, Nemoto, et al.)'
_computing_structure_refinement 'SHELXL-2016/6 (Sheldrick, 2016)'
_computing_structure_solution 'SHELXLT-2014/5 (Sheldrick, 2014)'
_diffrn_ambient_temperature 93
_diffrn_detector_area_resol_mean 28.5714
_diffrn_measured_fraction_theta_full 0.998
_diffrn_measured_fraction_theta_max 0.998
_diffrn_measurement_device_type 'Rigaku Saturn724 CCD'
_diffrn_measurement_method 'omega scans'
_diffrn_radiation_type MoK\a
_diffrn_radiation_wavelength 0.71075
_diffrn_reflns_av_R_equivalents 0.0563
_diffrn_reflns_av_unetI/netI 0.0547
_diffrn_reflns_Laue_measured_fraction_full 0.998
_diffrn_reflns_Laue_measured_fraction_max 0.998
_diffrn_reflns_limit_h_max 13
_diffrn_reflns_limit_h_min -13
_diffrn_reflns_limit_k_max 27
_diffrn_reflns_limit_k_min -27
_diffrn_reflns_limit_l_max 15
_diffrn_reflns_limit_l_min -13
_diffrn_reflns_number 19994
_diffrn_reflns_point_group_measured_fraction_full 0.998
_diffrn_reflns_point_group_measured_fraction_max 0.998
_diffrn_reflns_theta_full 25.242
_diffrn_reflns_theta_max 26.000
_diffrn_reflns_theta_min 2.525
_exptl_absorpt_coefficient_mu 0.799
_exptl_absorpt_correction_T_max 1.000
_exptl_absorpt_correction_T_min 0.809
_exptl_absorpt_correction_type multi-scan
_exptl_absorpt_process_details 'Jacobson, R. (1998) Private communication'
_exptl_crystal_colour Yellow
_exptl_crystal_density_diffrn 1.477
_exptl_crystal_description Block
_exptl_crystal_F_000 1312
_exptl_crystal_size_max 0.400
_exptl_crystal_size_mid 0.250
_exptl_crystal_size_min 0.150
_refine_diff_density_max 0.318
_refine_diff_density_min -0.358
_refine_diff_density_rms 0.062
_refine_ls_extinction_method none
_refine_ls_goodness_of_fit_ref 1.064
_refine_ls_hydrogen_treatment constr
_refine_ls_matrix_type full
_refine_ls_number_parameters 376
_refine_ls_number_reflns 5620
_refine_ls_number_restraints 0
_refine_ls_restrained_S_all 1.064
_refine_ls_R_factor_all 0.0417
_refine_ls_R_factor_gt 0.0360
_refine_ls_shift/su_max 0.036
_refine_ls_shift/su_mean 0.002
_refine_ls_structure_factor_coef Fsqd
_refine_ls_weighting_details 'w=1/[\s^2^(Fo^2^)+(0.0329P)^2^+1.3594P] where P=(Fo^2^+2Fc^2^)/3'
_refine_ls_weighting_scheme calc
_refine_ls_wR_factor_gt 0.0810
_refine_ls_wR_factor_ref 0.0841
_reflns_Friedel_coverage 0.000
_reflns_number_gt 5026
_reflns_number_total 5620
_reflns_threshold_expression 'I > 2\s(I)'
_cod_data_source_file mz7b00904_si_004.cif
_cod_data_source_block 1d
_cod_depositor_comments
;
The following automatic conversions were performed:

data item '_exptl_absorpt_correction_type' value 'Multi-scan' was
changed to 'multi-scan' in accordance with the
/home/saulius/struct/COD-crude-data/automatic-downloads/DataCite-retrospective/ACS/depositions/lib/dictionaries/cif_core.dic
dictionary named 'cif_core.dic' version 2.4.2 last updated on
2011-04-26.

Automatic conversion script
Id: cif_fix_values 6909 2019-04-08 15:41:33Z antanas 
;
_cod_original_sg_symbol_H-M 'P 21/n'
_cod_database_code 4516809
_shelx_shelxl_version_number 2016/6
_shelx_space_group_comment
;
The symmetry employed for this shelxl refinement is uniquely defined
by the following loop, which should always be used as a source of
symmetry information in preference to the above space-group names.
They are only intended as comments.
;
_shelx_estimated_absorpt_t_min 0.740
_shelx_estimated_absorpt_t_max 0.890

loop_
_space_group_symop_operation_xyz
'x, y, z'
'-x+1/2, y+1/2, -z+1/2'
'-x, -y, -z'
'x-1/2, -y-1/2, z-1/2'

loop_
_atom_site_label
_atom_site_type_symbol
_atom_site_fract_x
_atom_site_fract_y
_atom_site_fract_z
_atom_site_U_iso_or_equiv
_atom_site_adp_type
_atom_site_occupancy
_atom_site_site_symmetry_order
_atom_site_calc_flag
_atom_site_refinement_flags_posn
_atom_site_refinement_flags_adp
Ni1 Ni 0.44454(2) 0.37040(2) 0.50346(2) 0.01391(8) Uani 1 1 d . .
P1 P 0.55249(5) 0.33019(2) 0.39941(4) 0.01407(12) Uani 1 1 d . .
F6 F 0.96066(11) 0.52351(5) 0.71242(10) 0.0196(3) Uani 1 1 d . .
F2 F 0.69928(12) 0.37927(6) 0.81597(10) 0.0244(3) Uani 1 1 d . .
F5 F 0.97051(12) 0.58619(6) 0.90041(10) 0.0264(3) Uani 1 1 d . .
F4 F 0.83309(14) 0.55082(7) 1.03958(10) 0.0347(3) Uani 1 1 d . .
F1 F -0.04700(12) 0.22942(6) 0.32421(12) 0.0333(3) Uani 1 1 d . .
F3 F 0.69646(14) 0.44747(7) 0.99414(11) 0.0364(4) Uani 1 1 d . .
O1 O 0.59811(13) 0.40895(6) 0.58870(12) 0.0169(3) Uani 1 1 d . .
N1 N 0.36070(15) 0.41489(8) 0.59493(14) 0.0162(4) Uani 1 1 d . .
C12 C 0.70684(19) 0.39337(9) 0.57402(16) 0.0147(4) Uani 1 1 d . .
C10 C 0.93912(19) 0.39953(9) 0.63105(17) 0.0173(4) Uani 1 1 d . .
H7 H 1.017069 0.413722 0.682720 0.021 Uiso 1 1 calc R U
C25 C 0.8994(2) 0.53605(9) 0.87605(17) 0.0205(5) Uani 1 1 d . .
C11 C 0.82441(18) 0.41357(9) 0.65078(16) 0.0146(4) Uani 1 1 d . .
C21 C 0.82527(18) 0.44944(9) 0.75238(16) 0.0163(4) Uani 1 1 d . .
C26 C 0.89444(18) 0.50243(9) 0.78036(16) 0.0166(4) Uani 1 1 d . .
C24 C 0.8306(2) 0.51806(10) 0.94662(17) 0.0235(5) Uani 1 1 d . .
C7 C 0.71137(19) 0.35660(9) 0.48112(17) 0.0157(4) Uani 1 1 d . .
C23 C 0.7614(2) 0.46598(10) 0.92300(18) 0.0233(5) Uani 1 1 d . .
C22 C 0.76036(19) 0.43187(9) 0.82912(17) 0.0190(4) Uani 1 1 d . .
C9 C 0.9423(2) 0.36521(9) 0.53745(18) 0.0193(4) Uani 1 1 d . .
H6 H 1.021349 0.356515 0.524305 0.023 Uiso 1 1 calc R U
C8 C 0.82836(19) 0.34386(9) 0.46358(17) 0.0179(4) Uani 1 1 d . .
H5 H 0.829888 0.320089 0.399730 0.022 Uiso 1 1 calc R U
C2 C 0.2633(2) 0.27991(10) 0.50414(18) 0.0205(4) Uani 1 1 d . .
H1 H 0.323704 0.269941 0.575657 0.025 Uiso 1 1 calc R U
C4 C 0.0630(2) 0.26240(10) 0.36335(19) 0.0221(5) Uani 1 1 d . .
C6 C 0.19454(19) 0.34223(10) 0.33960(17) 0.0190(4) Uani 1 1 d . .
H4 H 0.207502 0.375451 0.295986 0.023 Uiso 1 1 calc R U
C3 C 0.1510(2) 0.24658(10) 0.46574(19) 0.0233(5) Uani 1 1 d . .
H2 H 0.135574 0.213783 0.509134 0.028 Uiso 1 1 calc R U
C1 C 0.29011(19) 0.32774(9) 0.44069(17) 0.0165(4) Uani 1 1 d . .
C5 C 0.0811(2) 0.31006(10) 0.30001(18) 0.0222(5) Uani 1 1 d . .
H3 H 0.017727 0.320928 0.230717 0.027 Uiso 1 1 calc R U
C17 C 0.5624(2) 0.24620(9) 0.39683(18) 0.0205(4) Uani 1 1 d . .
C27 C 0.3946(2) 0.40594(10) 0.70861(17) 0.0202(4) Uani 1 1 d . .
H26 H 0.459227 0.377327 0.742286 0.024 Uiso 1 1 calc R U
C31 C 0.27023(19) 0.45601(9) 0.54893(18) 0.0189(4) Uani 1 1 d . .
H30 H 0.245693 0.462540 0.468533 0.023 Uiso 1 1 calc R U
C13 C 0.5174(2) 0.36592(10) 0.25451(17) 0.0200(4) Uani 1 1 d . .
C29 C 0.2461(2) 0.47911(10) 0.73022(18) 0.0213(5) Uani 1 1 d . .
H28 H 0.206592 0.500954 0.776739 0.026 Uiso 1 1 calc R U
C14 C 0.4769(2) 0.43011(10) 0.27016(19) 0.0252(5) Uani 1 1 d . .
H8 H 0.464341 0.452535 0.198826 0.038 Uiso 1 1 calc R U
H9 H 0.543653 0.449494 0.332098 0.038 Uiso 1 1 calc R U
H10 H 0.396761 0.429417 0.289583 0.038 Uiso 1 1 calc R U
C28 C 0.3386(2) 0.43701(10) 0.77817(18) 0.0237(5) Uani 1 1 d . .
H27 H 0.363637 0.429400 0.858231 0.028 Uiso 1 1 calc R U
C20 C 0.4335(2) 0.21732(10) 0.3334(2) 0.0249(5) Uani 1 1 d . .
H23 H 0.435526 0.174742 0.353398 0.037 Uiso 1 1 calc R U
H24 H 0.417182 0.221422 0.250518 0.037 Uiso 1 1 calc R U
H25 H 0.365248 0.237334 0.355596 0.037 Uiso 1 1 calc R U
C30 C 0.21145(19) 0.48916(10) 0.61343(18) 0.0200(4) Uani 1 1 d . .
H29 H 0.148528 0.518260 0.578364 0.024 Uiso 1 1 calc R U
C18 C 0.5978(2) 0.22903(10) 0.5243(2) 0.0287(5) Uani 1 1 d . .
H17 H 0.530075 0.242350 0.555374 0.043 Uiso 1 1 calc R U
H18 H 0.678585 0.248372 0.566582 0.043 Uiso 1 1 calc R U
H19 H 0.607305 0.185447 0.532196 0.043 Uiso 1 1 calc R U
C16 C 0.4078(2) 0.33382(12) 0.16506(19) 0.0299(5) Uani 1 1 d . .
H14 H 0.378814 0.358444 0.095707 0.045 Uiso 1 1 calc R U
H15 H 0.336640 0.327498 0.196264 0.045 Uiso 1 1 calc R U
H16 H 0.437966 0.295033 0.146112 0.045 Uiso 1 1 calc R U
C15 C 0.6342(2) 0.36772(11) 0.21054(19) 0.0265(5) Uani 1 1 d . .
H11 H 0.665040 0.326837 0.206296 0.040 Uiso 1 1 calc R U
H12 H 0.702222 0.391505 0.263126 0.040 Uiso 1 1 calc R U
H13 H 0.609921 0.385946 0.134163 0.040 Uiso 1 1 calc R U
C19 C 0.6630(2) 0.22088(11) 0.3464(2) 0.0341(6) Uani 1 1 d . .
H20 H 0.748144 0.234220 0.392626 0.051 Uiso 1 1 calc R U
H21 H 0.645769 0.235203 0.267516 0.051 Uiso 1 1 calc R U
H22 H 0.659438 0.177013 0.346645 0.051 Uiso 1 1 calc R U

loop_
_atom_site_aniso_label
_atom_site_aniso_U_11
_atom_site_aniso_U_22
_atom_site_aniso_U_33
_atom_site_aniso_U_23
_atom_site_aniso_U_13
_atom_site_aniso_U_12
Ni1 0.01054(13) 0.01453(15) 0.01635(15) -0.00104(9) 0.00368(10) 0.00014(10)
P1 0.0129(3) 0.0134(3) 0.0162(3) -0.00133(19) 0.0050(2) -0.0019(2)
F6 0.0184(6) 0.0178(6) 0.0239(6) -0.0013(5) 0.0085(5) -0.0025(5)
F2 0.0217(6) 0.0238(7) 0.0270(7) 0.0054(5) 0.0065(5) -0.0045(5)
F5 0.0303(7) 0.0183(7) 0.0252(7) -0.0057(5) 0.0005(5) 0.0001(5)
F4 0.0453(9) 0.0401(9) 0.0192(7) -0.0074(6) 0.0104(6) 0.0063(7)
F1 0.0233(7) 0.0357(8) 0.0443(8) -0.0172(6) 0.0153(6) -0.0160(6)
F3 0.0421(9) 0.0495(9) 0.0252(7) 0.0049(6) 0.0216(6) 0.0001(7)
O1 0.0127(7) 0.0178(8) 0.0203(7) -0.0035(6) 0.0053(6) 0.0013(6)
N1 0.0114(8) 0.0166(9) 0.0203(9) -0.0012(7) 0.0047(7) -0.0015(7)
C12 0.0145(10) 0.0117(10) 0.0181(10) 0.0035(8) 0.0053(8) 0.0003(8)
C10 0.0127(10) 0.0151(10) 0.0219(11) 0.0016(8) 0.0021(8) -0.0011(8)
C25 0.0189(10) 0.0177(11) 0.0200(11) 0.0001(8) -0.0012(8) 0.0034(9)
C11 0.0146(10) 0.0116(10) 0.0178(10) 0.0023(7) 0.0053(8) -0.0002(8)
C21 0.0116(9) 0.0181(11) 0.0169(10) 0.0021(8) 0.0012(8) 0.0042(8)
C26 0.0137(10) 0.0189(11) 0.0167(10) 0.0018(8) 0.0039(8) 0.0029(8)
C24 0.0270(12) 0.0280(12) 0.0136(10) -0.0022(9) 0.0034(9) 0.0094(10)
C7 0.0136(10) 0.0142(10) 0.0187(10) -0.0007(8) 0.0040(8) -0.0028(8)
C23 0.0226(11) 0.0308(13) 0.0189(11) 0.0059(9) 0.0098(9) 0.0062(10)
C22 0.0154(10) 0.0197(11) 0.0202(11) 0.0038(8) 0.0030(8) 0.0023(8)
C9 0.0148(10) 0.0185(11) 0.0269(11) -0.0008(8) 0.0096(8) 0.0021(8)
C8 0.0183(10) 0.0150(10) 0.0216(11) -0.0028(8) 0.0079(8) -0.0002(8)
C2 0.0181(10) 0.0217(11) 0.0229(11) 0.0012(9) 0.0080(9) 0.0005(9)
C4 0.0160(10) 0.0226(12) 0.0312(12) -0.0134(9) 0.0123(9) -0.0075(9)
C6 0.0180(10) 0.0183(11) 0.0219(11) -0.0014(8) 0.0079(8) 0.0000(8)
C3 0.0262(12) 0.0181(11) 0.0317(12) 0.0002(9) 0.0179(10) -0.0008(9)
C1 0.0135(10) 0.0173(10) 0.0204(11) -0.0042(8) 0.0079(8) 0.0014(8)
C5 0.0170(10) 0.0273(12) 0.0210(11) -0.0051(9) 0.0038(8) -0.0006(9)
C17 0.0181(10) 0.0150(11) 0.0307(12) -0.0029(9) 0.0110(9) -0.0018(9)
C27 0.0168(10) 0.0214(11) 0.0223(11) 0.0021(8) 0.0058(8) 0.0016(9)
C31 0.0158(10) 0.0192(11) 0.0203(11) -0.0001(8) 0.0035(8) -0.0002(8)
C13 0.0198(11) 0.0231(11) 0.0174(11) 0.0018(8) 0.0060(8) -0.0046(9)
C29 0.0187(11) 0.0204(11) 0.0296(12) -0.0041(9) 0.0146(9) -0.0027(9)
C14 0.0203(11) 0.0249(12) 0.0283(12) 0.0092(9) 0.0044(9) -0.0018(9)
C28 0.0251(12) 0.0289(13) 0.0202(11) 0.0021(9) 0.0115(9) 0.0000(10)
C20 0.0224(11) 0.0172(11) 0.0378(13) -0.0083(9) 0.0131(10) -0.0064(9)
C30 0.0127(10) 0.0192(11) 0.0272(12) -0.0033(9) 0.0050(8) -0.0003(8)
C18 0.0278(12) 0.0178(12) 0.0381(14) 0.0069(10) 0.0065(10) 0.0003(10)
C16 0.0278(12) 0.0414(15) 0.0188(11) -0.0006(10) 0.0047(9) -0.0095(11)
C15 0.0274(12) 0.0334(14) 0.0224(12) 0.0012(9) 0.0129(10) -0.0053(10)
C19 0.0276(13) 0.0176(12) 0.0649(18) -0.0107(11) 0.0258(12) -0.0025(10)

loop_
_atom_type_symbol
_atom_type_description
_atom_type_scat_dispersion_real
_atom_type_scat_dispersion_imag
_atom_type_scat_source
C C 0.0033 0.0016 'International Tables Vol C Tables 4.2.6.8 and 6.1.1.4'
H H 0.0000 0.0000 'International Tables Vol C Tables 4.2.6.8 and 6.1.1.4'
Ni Ni 0.3393 1.1124 'International Tables Vol C Tables 4.2.6.8 and 6.1.1.4'
N N 0.0061 0.0033 'International Tables Vol C Tables 4.2.6.8 and 6.1.1.4'
O O 0.0106 0.0060 'International Tables Vol C Tables 4.2.6.8 and 6.1.1.4'
P P 0.1023 0.0942 'International Tables Vol C Tables 4.2.6.8 and 6.1.1.4'
F F 0.0171 0.0103 'International Tables Vol C Tables 4.2.6.8 and 6.1.1.4'

loop_
_geom_angle_atom_site_label_1
_geom_angle_atom_site_label_2
_geom_angle_atom_site_label_3
_geom_angle
C1 Ni1 O1 171.12(7)
C1 Ni1 N1 88.12(8)
O1 Ni1 N1 87.06(7)
C1 Ni1 P1 97.78(6)
O1 Ni1 P1 87.58(5)
N1 Ni1 P1 172.94(5)
C7 P1 C13 105.49(9)
C7 P1 C17 106.32(9)
C13 P1 C17 113.85(10)
C7 P1 Ni1 98.39(7)
C13 P1 Ni1 112.81(7)
C17 P1 Ni1 117.71(7)
C12 O1 Ni1 119.94(12)
C27 N1 C31 118.15(18)
C27 N1 Ni1 119.77(14)
C31 N1 Ni1 122.07(14)
O1 C12 C7 121.52(17)
O1 C12 C11 120.56(18)
C7 C12 C11 117.92(18)
C9 C10 C11 121.46(19)
C9 C10 H7 119.3
C11 C10 H7 119.3
F5 C25 C24 119.88(19)
F5 C25 C26 120.71(19)
C24 C25 C26 119.4(2)
C10 C11 C12 120.18(18)
C10 C11 C21 119.78(17)
C12 C11 C21 120.04(17)
C26 C21 C22 115.14(18)
C26 C21 C11 122.03(18)
C22 C21 C11 122.80(19)
F6 C26 C25 116.58(18)
F6 C26 C21 120.14(17)
C25 C26 C21 123.28(19)
F4 C24 C23 120.4(2)
F4 C24 C25 120.1(2)
C23 C24 C25 119.46(19)
C8 C7 C12 120.16(18)
C8 C7 P1 128.39(16)
C12 C7 P1 111.43(14)
F3 C23 C24 119.4(2)
F3 C23 C22 120.0(2)
C24 C23 C22 120.6(2)
F2 C22 C23 117.51(18)
F2 C22 C21 120.34(18)
C23 C22 C21 122.1(2)
C8 C9 C10 118.88(19)
C8 C9 H6 120.6
C10 C9 H6 120.6
C9 C8 C7 121.31(19)
C9 C8 H5 119.3
C7 C8 H5 119.3
C3 C2 C1 122.2(2)
C3 C2 H1 118.9
C1 C2 H1 118.9
C5 C4 F1 119.0(2)
C5 C4 C3 122.3(2)
F1 C4 C3 118.7(2)
C5 C6 C1 122.7(2)
C5 C6 H4 118.6
C1 C6 H4 118.6
C4 C3 C2 118.2(2)
C4 C3 H2 120.9
C2 C3 H2 120.9
C6 C1 C2 116.09(19)
C6 C1 Ni1 125.59(16)
C2 C1 Ni1 118.15(15)
C4 C5 C6 118.3(2)
C4 C5 H3 120.9
C6 C5 H3 120.9
C19 C17 C20 107.98(18)
C19 C17 C18 109.25(19)
C20 C17 C18 108.50(18)
C19 C17 P1 115.36(15)
C20 C17 P1 112.24(15)
C18 C17 P1 103.25(14)
N1 C27 C28 122.1(2)
N1 C27 H26 118.9
C28 C27 H26 118.9
N1 C31 C30 122.81(19)
N1 C31 H30 118.6
C30 C31 H30 118.6
C14 C13 C16 109.39(18)
C14 C13 C15 109.02(17)
C16 C13 C15 108.55(18)
C14 C13 P1 105.22(14)
C16 C13 P1 111.50(15)
C15 C13 P1 113.06(15)
C28 C29 C30 119.1(2)
C28 C29 H28 120.5
C30 C29 H28 120.5
C13 C14 H8 109.5
C13 C14 H9 109.5
H8 C14 H9 109.5
C13 C14 H10 109.5
H8 C14 H10 109.5
H9 C14 H10 109.5
C29 C28 C27 119.3(2)
C29 C28 H27 120.4
C27 C28 H27 120.4
C17 C20 H23 109.5
C17 C20 H24 109.5
H23 C20 H24 109.5
C17 C20 H25 109.5
H23 C20 H25 109.5
H24 C20 H25 109.5
C31 C30 C29 118.6(2)
C31 C30 H29 120.7
C29 C30 H29 120.7
C17 C18 H17 109.5
C17 C18 H18 109.5
H17 C18 H18 109.5
C17 C18 H19 109.5
H17 C18 H19 109.5
H18 C18 H19 109.5
C13 C16 H14 109.5
C13 C16 H15 109.5
H14 C16 H15 109.5
C13 C16 H16 109.5
H14 C16 H16 109.5
H15 C16 H16 109.5
C13 C15 H11 109.5
C13 C15 H12 109.5
H11 C15 H12 109.5
C13 C15 H13 109.5
H11 C15 H13 109.5
H12 C15 H13 109.5
C17 C19 H20 109.5
C17 C19 H21 109.5
H20 C19 H21 109.5
C17 C19 H22 109.5
H20 C19 H22 109.5
H21 C19 H22 109.5

loop_
_geom_bond_atom_site_label_1
_geom_bond_atom_site_label_2
_geom_bond_distance
Ni1 C1 1.891(2)
Ni1 O1 1.8970(14)
Ni1 N1 1.9297(17)
Ni1 P1 2.1829(7)
P1 C7 1.824(2)
P1 C13 1.876(2)
P1 C17 1.879(2)
F6 C26 1.347(2)
F2 C22 1.337(2)
F5 C25 1.345(2)
F4 C24 1.347(2)
F1 C4 1.370(2)
F3 C23 1.350(2)
O1 C12 1.308(2)
N1 C27 1.343(3)
N1 C31 1.343(3)
C12 C7 1.417(3)
C12 C11 1.419(3)
C10 C9 1.389(3)
C10 C11 1.390(3)
C10 H7 0.9500
C25 C24 1.372(3)
C25 C26 1.379(3)
C11 C21 1.478(3)
C21 C26 1.391(3)
C21 C22 1.399(3)
C24 C23 1.370(3)
C7 C8 1.396(3)
C23 C22 1.377(3)
C9 C8 1.386(3)
C9 H6 0.9500
C8 H5 0.9500
C2 C3 1.393(3)
C2 C1 1.404(3)
C2 H1 0.9500
C4 C5 1.367(3)
C4 C3 1.375(3)
C6 C5 1.391(3)
C6 C1 1.395(3)
C6 H4 0.9500
C3 H2 0.9500
C5 H3 0.9500
C17 C19 1.530(3)
C17 C20 1.534(3)
C17 C18 1.539(3)
C27 C28 1.381(3)
C27 H26 0.9500
C31 C30 1.379(3)
C31 H30 0.9500
C13 C14 1.529(3)
C13 C16 1.535(3)
C13 C15 1.537(3)
C29 C28 1.377(3)
C29 C30 1.382(3)
C29 H28 0.9500
C14 H8 0.9800
C14 H9 0.9800
C14 H10 0.9800
C28 H27 0.9500
C20 H23 0.9800
C20 H24 0.9800
C20 H25 0.9800
C30 H29 0.9500
C18 H17 0.9800
C18 H18 0.9800
C18 H19 0.9800
C16 H14 0.9800
C16 H15 0.9800
C16 H16 0.9800
C15 H11 0.9800
C15 H12 0.9800
C15 H13 0.9800
C19 H20 0.9800
C19 H21 0.9800
C19 H22 0.9800

loop_
_geom_torsion_atom_site_label_1
_geom_torsion_atom_site_label_2
_geom_torsion_atom_site_label_3
_geom_torsion_atom_site_label_4
_geom_torsion
N1 Ni1 O1 C12 173.92(14)
P1 Ni1 O1 C12 -10.68(13)
Ni1 O1 C12 C7 12.2(2)
Ni1 O1 C12 C11 -168.50(14)
C9 C10 C11 C12 -0.7(3)
C9 C10 C11 C21 179.06(18)
O1 C12 C11 C10 -176.48(18)
C7 C12 C11 C10 2.9(3)
O1 C12 C11 C21 3.8(3)
C7 C12 C11 C21 -176.86(18)
C10 C11 C21 C26 48.8(3)
C12 C11 C21 C26 -131.5(2)
C10 C11 C21 C22 -129.2(2)
C12 C11 C21 C22 50.6(3)
F5 C25 C26 F6 -1.9(3)
C24 C25 C26 F6 177.82(18)
F5 C25 C26 C21 178.33(18)
C24 C25 C26 C21 -1.9(3)
C22 C21 C26 F6 179.95(17)
C11 C21 C26 F6 1.9(3)
C22 C21 C26 C25 -0.3(3)
C11 C21 C26 C25 -178.41(18)
F5 C25 C24 F4 0.6(3)
C26 C25 C24 F4 -179.13(18)
F5 C25 C24 C23 -178.07(18)
C26 C25 C24 C23 2.2(3)
O1 C12 C7 C8 175.94(18)
C11 C12 C7 C8 -3.4(3)
O1 C12 C7 P1 -5.4(2)
C11 C12 C7 P1 175.25(14)
C13 P1 C7 C8 -67.1(2)
C17 P1 C7 C8 54.1(2)
Ni1 P1 C7 C8 176.27(18)
C13 P1 C7 C12 114.33(15)
C17 P1 C7 C12 -124.45(15)
Ni1 P1 C7 C12 -2.25(15)
F4 C24 C23 F3 -0.4(3)
C25 C24 C23 F3 178.24(19)
F4 C24 C23 C22 -178.91(19)
C25 C24 C23 C22 -0.2(3)
F3 C23 C22 F2 -3.6(3)
C24 C23 C22 F2 174.87(19)
F3 C23 C22 C21 179.41(19)
C24 C23 C22 C21 -2.1(3)
C26 C21 C22 F2 -174.59(17)
C11 C21 C22 F2 3.5(3)
C26 C21 C22 C23 2.3(3)
C11 C21 C22 C23 -179.58(19)
C11 C10 C9 C8 -1.1(3)
C10 C9 C8 C7 0.5(3)
C12 C7 C8 C9 1.8(3)
P1 C7 C8 C9 -176.64(16)
C5 C4 C3 C2 -1.3(3)
F1 C4 C3 C2 179.20(18)
C1 C2 C3 C4 -1.5(3)
C5 C6 C1 C2 -2.7(3)
C5 C6 C1 Ni1 -177.82(16)
C3 C2 C1 C6 3.4(3)
C3 C2 C1 Ni1 178.89(16)
N1 Ni1 C1 C6 93.72(18)
P1 Ni1 C1 C6 -82.38(18)
N1 Ni1 C1 C2 -81.26(16)
P1 Ni1 C1 C2 102.63(16)
F1 C4 C5 C6 -178.53(18)
C3 C4 C5 C6 2.0(3)
C1 C6 C5 C4 0.1(3)
C7 P1 C17 C19 -57.43(19)
C13 P1 C17 C19 58.27(19)
Ni1 P1 C17 C19 -166.43(15)
C7 P1 C17 C20 178.32(15)
C13 P1 C17 C20 -65.98(17)
Ni1 P1 C17 C20 69.32(16)
C7 P1 C17 C18 61.68(15)
C13 P1 C17 C18 177.38(14)
Ni1 P1 C17 C18 -47.32(15)
C31 N1 C27 C28 0.8(3)
Ni1 N1 C27 C28 179.34(16)
C27 N1 C31 C30 0.1(3)
Ni1 N1 C31 C30 -178.48(15)
C7 P1 C13 C14 -79.12(15)
C17 P1 C13 C14 164.69(13)
Ni1 P1 C13 C14 27.19(15)
C7 P1 C13 C16 162.39(16)
C17 P1 C13 C16 46.20(19)
Ni1 P1 C13 C16 -91.30(16)
C7 P1 C13 C15 39.75(17)
C17 P1 C13 C15 -76.43(17)
Ni1 P1 C13 C15 146.06(13)
C30 C29 C28 C27 0.1(3)
N1 C27 C28 C29 -0.8(3)
N1 C31 C30 C29 -0.8(3)
C28 C29 C30 C31 0.7(3)
